data_7028171
loop_
_publ_author_name
'Bezougli, Izoldi K.'
'Bashall, Alan'
'McPartlin, Mary'
'Mingos, D. Michael P.'

_publ_section_title
;
 Carbonyl sulfide insertion into Group 2 metal--isopropoxide bonds;
 synthesis and crystal structures of [Mg(OCSOPri)2(PriOH)4]&#x00B7; 2PriOH
 and [{Sr(OCSOPri)2(PriOH)2}n]
;
_journal_issue 16
_journal_name_full 'Journal of the Chemical Society, Dalton Transactions'
_journal_page_first 2665
_journal_paper_doi 10.1039/a802595i
_journal_year 1998
_chemical_formula_sum 'C14 H30 O6 S2 Sr'
_chemical_formula_weight 446.12
_chemical_name_systematic
; 
 ? 
;
_space_group_IT_number 43
_symmetry_cell_setting orthorhombic
_symmetry_space_group_name_Hall 'F 2 -2d'
_symmetry_space_group_name_H-M 'F d d 2'
_atom_sites_solution_hydrogens geom
_atom_sites_solution_primary direct
_atom_sites_solution_secondary difmap
_audit_creation_method SHELXL
_cell_angle_alpha 90.00
_cell_angle_beta 90.00
_cell_angle_gamma 90.00
_cell_formula_units_Z 8
_cell_length_a 17.283(3)
_cell_length_b 15.544(5)
_cell_length_c 15.769(6)
_cell_measurement_temperature 198(2)
_cell_volume 4236(2)
_computing_cell_refinement 'Siemens XSCANS'
_computing_data_collection 'Siemens XSCANS'
_computing_data_reduction 'Siemens SHELXTL'
_computing_molecular_graphics 'Siemens SHELXTL'
_computing_publication_material 'Siemens SHELXTL'
_computing_structure_refinement 'SHELXL-93 (Sheldrick, 1993)'
_computing_structure_solution 'SHELXS-86 (Sheldrick, 1990)'
_diffrn_ambient_temperature 198(2)
_diffrn_measurement_device 'Siemens P4'
_diffrn_measurement_method '2\q/\w scans'
_diffrn_radiation_monochromator graphite
_diffrn_radiation_source 'fine-focus sealed tube'
_diffrn_radiation_type MoK\a
_diffrn_radiation_wavelength 0.71073
_diffrn_reflns_av_R_equivalents 0.0168
_diffrn_reflns_av_sigmaI/netI 0.0344
_diffrn_reflns_limit_h_max 20
_diffrn_reflns_limit_h_min -20
_diffrn_reflns_limit_k_max 18
_diffrn_reflns_limit_k_min -18
_diffrn_reflns_limit_l_max 18
_diffrn_reflns_limit_l_min -18
_diffrn_reflns_number 1964
_diffrn_reflns_theta_max 25.09
_diffrn_reflns_theta_min 2.18
_diffrn_standards_decay_% 1.72
_diffrn_standards_interval_count 97
_diffrn_standards_number 3
_exptl_absorpt_coefficient_mu 2.764
_exptl_absorpt_correction_T_max 0.356
_exptl_absorpt_correction_T_min 0.254
_exptl_absorpt_correction_type 'Psi scans'
_exptl_crystal_colour Colourless
_exptl_crystal_density_diffrn 1.399
_exptl_crystal_F_000 1856
_exptl_crystal_size_max 0.56mm
_exptl_crystal_size_mid 0.38mm
_exptl_crystal_size_min 0.36mm
_refine_diff_density_max 0.739
_refine_diff_density_min -0.347
_refine_diff_density_rms 0.070
_refine_ls_abs_structure_details 'Flack H D (1983), Acta Cryst. A39, 876-881'
_refine_ls_abs_structure_Flack -0.004(9)
_refine_ls_extinction_method none
_refine_ls_goodness_of_fit_all 1.039
_refine_ls_goodness_of_fit_obs 1.053
_refine_ls_matrix_type full
_refine_ls_number_parameters 110
_refine_ls_number_reflns 1889
_refine_ls_number_restraints 1
_refine_ls_restrained_S_all 1.042
_refine_ls_restrained_S_obs 1.053
_refine_ls_R_factor_all 0.0411
_refine_ls_R_factor_obs 0.0338
_refine_ls_shift/esd_max -2.818
_refine_ls_shift/esd_mean 0.275
_refine_ls_structure_factor_coef Fsqd
_refine_ls_weighting_details 'w=1/[\s^2^(Fo^2^)+(0.0499P)^2^+0.0000P] where P=(Fo^2^+2Fc^2^)/3'
_refine_ls_weighting_scheme calc
_refine_ls_wR_factor_all 0.0765
_refine_ls_wR_factor_obs 0.0735
_reflns_number_observed 1718
_reflns_number_total 1890
_reflns_observed_criterion >2sigma(I)
_cod_data_source_file i802595sup1.cif
_cod_data_source_block sx175
_cod_depositor_comments
;
The following automatic conversions were performed:

'_symmetry_cell_setting' value 'Orthorhombic' changed to
'orthorhombic' according to
/home/saulius/struct/CIF-dictionaries/cif_core.dic dictionary named
'cif_core.dic' version 2.4.2 from 2011-04-26.

Automatic conversion script
Id: cif_fix_values 1891 2012-01-12 08:04:46Z andrius 

The following automatic conversions were performed:

'_refine_ls_weighting_scheme' value 'calc
w=1/[\s^2^(Fo^2^)+(0.0499P)^2^+0.0000P] where P=(Fo^2^+2Fc^2^)/3' was
changed to 'calc'. New tag '_refine_ls_weighting_details' was
created. The value of the new tag was set to
'w=1/[\s^2^(Fo^2^)+(0.0499P)^2^+0.0000P] where P=(Fo^2^+2Fc^2^)/3'.

Automatic conversion script
Id: cif_fix_values 3143 2015-03-26 13:38:13Z robertas 
;
_cod_original_cell_volume 4236.3(23)
_cod_original_sg_symbol_H-M Fdd2
_cod_database_code 7028171

loop_
_symmetry_equiv_pos_as_xyz
'x, y, z'
'-x, -y, z'
'x+1/4, -y+1/4, z+1/4'
'-x+1/4, y+1/4, z+1/4'
'x, y+1/2, z+1/2'
'-x, -y+1/2, z+1/2'
'x+1/4, -y+3/4, z+3/4'
'-x+1/4, y+3/4, z+3/4'
'x+1/2, y, z+1/2'
'-x+1/2, -y, z+1/2'
'x+3/4, -y+1/4, z+3/4'
'-x+3/4, y+1/4, z+3/4'
'x+1/2, y+1/2, z'
'-x+1/2, -y+1/2, z'
'x+3/4, -y+3/4, z+1/4'
'-x+3/4, y+3/4, z+1/4'

loop_
_atom_site_aniso_label
_atom_site_aniso_U_11
_atom_site_aniso_U_22
_atom_site_aniso_U_33
_atom_site_aniso_U_23
_atom_site_aniso_U_13
_atom_site_aniso_U_12
Sr 0.0226(2) 0.0176(2) 0.0255(2) 0.000 0.000 -0.0002(3)
S1A 0.0394(7) 0.0253(6) 0.0484(7) 0.0022(5) -0.0177(6) 0.0018(5)
C2A 0.026(2) 0.025(2) 0.029(2) 0.002(2) 0.005(2) 0.004(2)
O3A 0.037(2) 0.028(2) 0.036(2) 0.0019(13) -0.013(2) 0.0069(15)
O4A 0.034(2) 0.024(2) 0.041(2) -0.0013(12) -0.0149(15) 0.0023(13)
C5A 0.037(3) 0.028(2) 0.045(3) 0.001(2) -0.014(2) -0.002(2)
C6A 0.068(4) 0.045(3) 0.043(3) -0.009(3) 0.004(3) -0.010(3)
C7A 0.050(3) 0.052(3) 0.061(3) 0.003(3) -0.007(3) -0.019(3)
O1B 0.052(2) 0.032(2) 0.053(2) -0.011(2) 0.023(2) -0.007(2)
C2B 0.056(3) 0.031(3) 0.048(3) -0.014(2) 0.013(3) -0.009(2)
C3B 0.102(6) 0.092(5) 0.076(5) -0.023(5) -0.019(5) 0.014(5)
C4B 0.062(4) 0.061(4) 0.121(6) -0.037(4) -0.002(4) 0.017(4)

loop_
_atom_site_label
_atom_site_type_symbol
_atom_site_fract_x
_atom_site_fract_y
_atom_site_fract_z
_atom_site_U_iso_or_equiv
_atom_site_thermal_displace_type
_atom_site_occupancy
_atom_site_calc_flag
_atom_site_refinement_flags
Sr Sr 0.0000 0.0000 0.26646(3) 0.02191(14) Uani 1 d S
S1A S -0.04423(7) 0.16810(7) 0.17778(8) 0.0377(3) Uani 1 d .
C2A C -0.1089(2) 0.1109(3) 0.1190(2) 0.0266(10) Uani 1 d .
O3A O -0.1571(2) 0.1390(2) 0.0704(2) 0.0338(7) Uani 1 d .
O4A O -0.1033(2) 0.0240(2) 0.1321(2) 0.0328(7) Uani 1 d .
C5A C -0.1521(3) -0.0322(3) 0.0787(3) 0.0369(11) Uani 1 d .
H5A H -0.1968(3) 0.0014(3) 0.0559(3) 0.044 Uiso 1 calc R
C6A C -0.1044(3) -0.0646(3) 0.0075(4) 0.0520(14) Uani 1 d .
H6A1 H -0.0626(14) -0.1007(21) 0.0298(4) 0.078 Uiso 1 calc R
H6A2 H -0.0822(19) -0.0159(3) -0.0236(15) 0.078 Uiso 1 calc R
H6A3 H -0.1368(6) -0.0988(21) -0.0308(14) 0.078 Uiso 1 calc R
C7A C -0.1810(3) -0.1013(4) 0.1363(4) 0.0545(15) Uani 1 d .
H7A1 H -0.2130(21) -0.1417(16) 0.1041(7) 0.082 Uiso 1 calc R
H7A2 H -0.2121(21) -0.0754(5) 0.1817(16) 0.082 Uiso 1 calc R
H7A3 H -0.1370(3) -0.1319(18) 0.1612(22) 0.082 Uiso 1 calc R
O1B O -0.0846(2) 0.0670(2) 0.3805(2) 0.0458(9) Uani 1 d .
H1B H -0.1045 0.0189 0.4153 0.069 Uiso 1 d .
C2B C -0.0813(3) 0.1435(3) 0.4299(3) 0.0448(13) Uani 1 d .
H2B H -0.0531(3) 0.1878(3) 0.3959(3) 0.054 Uiso 1 calc R
C3B C -0.0367(4) 0.1287(5) 0.5081(4) 0.090(2) Uani 1 d .
H3B1 H -0.0281(29) 0.1837(7) 0.5371(19) 0.135 Uiso 1 calc R
H3B2 H 0.0134(15) 0.1028(35) 0.4938(6) 0.135 Uiso 1 calc R
H3B3 H -0.0655(16) 0.0899(30) 0.5455(17) 0.135 Uiso 1 calc R
C4B C -0.1601(4) 0.1770(4) 0.4467(5) 0.081(2) Uani 1 d .
H4B1 H -0.1564(4) 0.2318(18) 0.4771(30) 0.122 Uiso 1 calc R
H4B2 H -0.1888(11) 0.1354(17) 0.4812(29) 0.122 Uiso 1 calc R
H4B3 H -0.1871(11) 0.1859(32) 0.3928(5) 0.122 Uiso 1 calc R

loop_
_atom_type_symbol
_atom_type_description
_atom_type_scat_dispersion_real
_atom_type_scat_dispersion_imag
_atom_type_scat_source
C C 0.0033 0.0016 'International Tables Vol C Tables 4.2.6.8 and 6.1.1.4'
H H 0.0000 0.0000 'International Tables Vol C Tables 4.2.6.8 and 6.1.1.4'
O O 0.0106 0.0060 'International Tables Vol C Tables 4.2.6.8 and 6.1.1.4'
S S 0.1246 0.1234 'International Tables Vol C Tables 4.2.6.8 and 6.1.1.4'
Sr Sr -1.5307 3.2498 'International Tables Vol C Tables 4.2.6.8 and 6.1.1.4'

loop_
_geom_angle_atom_site_label_1
_geom_angle_atom_site_label_2
_geom_angle_atom_site_label_3
_geom_angle
_geom_angle_site_symmetry_1
_geom_angle_site_symmetry_3
O3A Sr O3A 140.28(15) 3 16_445
O3A Sr O1B 70.92(11) 3 2
O3A Sr O1B 81.14(11) 16_445 2
O3A Sr O1B 81.14(11) 3 .
O3A Sr O1B 70.92(11) 16_445 .
O1B Sr O1B 89.9(2) 2 .
O3A Sr O4A 125.10(9) 3 .
O3A Sr O4A 86.56(10) 16_445 .
O1B Sr O4A 163.43(9) 2 .
O1B Sr O4A 96.57(11) . .
O3A Sr O4A 86.56(10) 3 2
O3A Sr O4A 125.10(9) 16_445 2
O1B Sr O4A 96.57(11) 2 2
O1B Sr O4A 163.43(9) . 2
O4A Sr O4A 81.45(14) . 2
O3A Sr S1A 74.18(7) 3 .
O3A Sr S1A 125.66(8) 16_445 .
O1B Sr S1A 144.78(8) 2 .
O1B Sr S1A 80.21(9) . .
O4A Sr S1A 51.72(6) . .
O4A Sr S1A 85.81(7) 2 .
O3A Sr S1A 125.66(8) 3 2
O3A Sr S1A 74.18(7) 16_445 2
O1B Sr S1A 80.21(9) 2 2
O1B Sr S1A 144.78(8) . 2
O4A Sr S1A 85.81(7) . 2
O4A Sr S1A 51.72(6) 2 2
S1A Sr S1A 125.62(5) . 2
C2A S1A Sr 88.10(15) . .
O3A C2A O4A 119.9(4) . .
O3A C2A S1A 127.3(3) . .
O4A C2A S1A 112.8(3) . .
C2A O3A Sr 154.5(3) . 11_454
C2A O4A C5A 117.2(3) . .
C2A O4A Sr 106.9(2) . .
C5A O4A Sr 135.9(2) . .
O4A C5A C6A 108.3(4) . .
O4A C5A C7A 105.6(4) . .
C6A C5A C7A 113.8(5) . .
O4A C5A H5A 109.7(2) . .
C6A C5A H5A 109.7(3) . .
C7A C5A H5A 109.6(3) . .
C5A C6A H6A1 109.6(3) . .
C5A C6A H6A2 109.5(3) . .
H6A1 C6A H6A2 109.4 . .
C5A C6A H6A3 109.5(3) . .
H6A1 C6A H6A3 109.4 . .
H6A2 C6A H6A3 109.4 . .
C5A C7A H7A1 109.4(3) . .
C5A C7A H7A2 109.5(3) . .
H7A1 C7A H7A2 109.5 . .
C5A C7A H7A3 109.4(3) . .
H7A1 C7A H7A3 109.5 . .
H7A2 C7A H7A3 109.5 . .
C2B O1B Sr 135.0(3) . .
C2B O1B H1B 110.0(3) . .
Sr O1B H1B 106.4(2) . .
O1B C2B C3B 110.5(5) . .
O1B C2B C4B 110.8(4) . .
C3B C2B C4B 112.7(5) . .
O1B C2B H2B 107.5(2) . .
C3B C2B H2B 107.6(4) . .
C4B C2B H2B 107.5(4) . .
C2B C3B H3B1 109.5(4) . .
C2B C3B H3B2 109.3(4) . .
H3B1 C3B H3B2 109.5 . .
C2B C3B H3B3 109.6(4) . .
H3B1 C3B H3B3 109.5 . .
H3B2 C3B H3B3 109.5 . .
C2B C4B H4B1 109.5(3) . .
C2B C4B H4B2 109.5(4) . .
H4B1 C4B H4B2 109.5 . .
C2B C4B H4B3 109.4(4) . .
H4B1 C4B H4B3 109.5 . .
H4B2 C4B H4B3 109.5 . .

loop_
_geom_bond_atom_site_label_1
_geom_bond_atom_site_label_2
_geom_bond_distance
_geom_bond_site_symmetry_2
Sr O3A 2.505(3) 3
Sr O3A 2.505(3) 16_445
Sr O1B 2.540(3) 2
Sr O1B 2.540(3) .
Sr O4A 2.796(3) .
Sr O4A 2.796(3) 2
Sr S1A 3.0607(13) .
Sr S1A 3.0607(13) 2
S1A C2A 1.703(4) .
C2A O3A 1.213(5) .
C2A O4A 1.370(5) .
O3A Sr 2.505(3) 11_454
O4A C5A 1.478(5) .
C5A C6A 1.481(7) .
C5A C7A 1.492(7) .
C5A H5A 1.00 .
C6A H6A1 0.98 .
C6A H6A2 0.98 .
C6A H6A3 0.98 .
C7A H7A1 0.98 .
C7A H7A2 0.98 .
C7A H7A3 0.98 .
O1B C2B 1.422(5) .
O1B H1B 0.989(3) .
C2B C3B 1.473(8) .
C2B C4B 1.482(8) .
C2B H2B 1.00 .
C3B H3B1 0.98 .
C3B H3B2 0.98 .
C3B H3B3 0.98 .
C4B H4B1 0.98 .
C4B H4B2 0.98 .
C4B H4B3 0.98 .
